data_1556950
loop_
_publ_author_name
'Aldrich, Kelly E.'
'Kansal, Dhwani'
'Odom, Aaron L.'

_publ_section_title
;
 Catalyst design insights from modelling a titanium-catalyzed
 multicomponent reaction.
;
_journal_issue 0
_journal_name_full 'Faraday discussions'
_journal_page_first 208
_journal_page_last 230
_journal_paper_doi 10.1039/c9fd00033j
_journal_volume 220
_journal_year 2019
_chemical_formula_moiety 'C44 H48 F12 O4 Ti'
_chemical_formula_sum 'C44 H48 F12 O4 Ti'
_chemical_formula_weight 916.72
_space_group_crystal_system monoclinic
_space_group_IT_number 15
_space_group_name_Hall '-C 2yc'
_space_group_name_H-M_alt 'C 1 2/c 1'
_atom_sites_solution_hydrogens geom
_atom_sites_solution_primary dual
_audit_creation_date 2019-04-02
_audit_creation_method
;
Olex2 1.2
(compiled 2018.05.29 svn.r3508 for OlexSys, GUI svn.r5506)
;
_audit_update_record
;
2019-04-03 deposited with the CCDC.	2019-05-07 downloaded from the CCDC.
;
_cell_angle_alpha 90
_cell_angle_beta 110.609(2)
_cell_angle_gamma 90
_cell_formula_units_Z 4
_cell_length_a 22.0590(7)
_cell_length_b 9.8711(3)
_cell_length_c 22.6307(6)
_cell_measurement_reflns_used 4843
_cell_measurement_temperature 173(2)
_cell_measurement_theta_max 71.62
_cell_measurement_theta_min 4.17
_cell_volume 4612.4(2)
_computing_cell_refinement 'APEX2 (BRUKER, V2012.10-0, 2012)'
_computing_data_collection 'COSMO (BRUKER, V1.61, 2009)'
_computing_data_reduction 'SAINT v8.34A (Bruker, 2013)'
_computing_molecular_graphics 'Olex2 (Dolomanov et al., 2009)'
_computing_publication_material 'Olex2 (Dolomanov et al., 2009)'
_computing_structure_refinement 'ShelXL (Sheldrick, 2015)'
_computing_structure_solution 'XT (Sheldrick, 2015)'
_diffrn_ambient_temperature 173(2)
_diffrn_detector_area_resol_mean 8.4
_diffrn_measured_fraction_theta_full 0.949
_diffrn_measured_fraction_theta_max 0.946
_diffrn_measurement_device_type 'Bruker APEX-II CCD'
_diffrn_measurement_method '\w and \f'
_diffrn_radiation_monochromator graphite
_diffrn_radiation_type CuK\a
_diffrn_radiation_wavelength 1.54178
_diffrn_reflns_av_R_equivalents 0.0713
_diffrn_reflns_av_unetI/netI 0.0662
_diffrn_reflns_Laue_measured_fraction_full 0.949
_diffrn_reflns_Laue_measured_fraction_max 0.946
_diffrn_reflns_limit_h_max 27
_diffrn_reflns_limit_h_min -26
_diffrn_reflns_limit_k_max 12
_diffrn_reflns_limit_k_min -10
_diffrn_reflns_limit_l_max 27
_diffrn_reflns_limit_l_min -27
_diffrn_reflns_number 14837
_diffrn_reflns_point_group_measured_fraction_full 0.949
_diffrn_reflns_point_group_measured_fraction_max 0.946
_diffrn_reflns_theta_full 67.679
_diffrn_reflns_theta_max 72.047
_diffrn_reflns_theta_min 4.174
_diffrn_source 'sealed tube'
_diffrn_standards_number 0
_exptl_absorpt_coefficient_mu 2.348
_exptl_absorpt_correction_T_max 0.7535
_exptl_absorpt_correction_T_min 0.5798
_exptl_absorpt_correction_type multi-scan
_exptl_absorpt_process_details
'SADABS-2012/1 (Bruker,2012) was used for absorption correction. wR2(int) was 0.1313 before and 0.0626 after correction. The Ratio of minimum to maximum transmission is 0.7695. The \l/2 correction factor is 0.0015.'
_exptl_crystal_colour yellow
_exptl_crystal_colour_primary yellow
_exptl_crystal_density_diffrn 1.320
_exptl_crystal_description needle
_exptl_crystal_F_000 1896
_exptl_crystal_size_max 0.603
_exptl_crystal_size_mid 0.22
_exptl_crystal_size_min 0.087
_refine_diff_density_max 1.174
_refine_diff_density_min -0.521
_refine_diff_density_rms 0.096
_refine_ls_extinction_method none
_refine_ls_goodness_of_fit_ref 1.074
_refine_ls_hydrogen_treatment constr
_refine_ls_matrix_type full
_refine_ls_number_parameters 270
_refine_ls_number_reflns 4284
_refine_ls_number_restraints 0
_refine_ls_restrained_S_all 1.074
_refine_ls_R_factor_all 0.1115
_refine_ls_R_factor_gt 0.0885
_refine_ls_shift/su_max 0.000
_refine_ls_shift/su_mean 0.000
_refine_ls_structure_factor_coef Fsqd
_refine_ls_weighting_details 'w=1/[\s^2^(Fo^2^)+(0.1677P)^2^+12.3775P] where P=(Fo^2^+2Fc^2^)/3'
_refine_ls_weighting_scheme calc
_refine_ls_wR_factor_gt 0.2590
_refine_ls_wR_factor_ref 0.2860
_reflns_Friedel_coverage 0.000
_reflns_number_gt 3234
_reflns_number_total 4284
_reflns_threshold_expression 'I > 2\s(I)'
_cod_data_source_file c9fd00033j2.cif
_cod_data_source_block dk_4august_final
_cod_database_code 1556950
_shelxl_version_number 2013-3
_shelx_space_group_comment
;
The symmetry employed for this shelxl refinement is uniquely defined
by the following loop, which should always be used as a source of
symmetry information in preference to the above space-group names.
They are only intended as comments.
;
_shelx_estimated_absorpt_t_max 0.822
_shelx_estimated_absorpt_t_min 0.332
_olex2_refinement_description
;
1. Fixed Uiso
 At 1.2 times of:
  All C(H) groups
 At 1.5 times of:
  All C(H,H,H) groups
2. Uiso/Uaniso restraints and constraints
Uanis(F6B) = Uanis(F6A) = Uanis(F4B) = Uanis(F4A) = Uanis(F5B) = Uanis(F5A) =
Uanis(F3A) = Uanis(F3B) = Uanis(F1A) = Uanis(F1B) = Uanis(F2A) = Uanis(F2B)
3. Others
 Fixed Sof: F2A(0.5) F1A(0.5) F3A(0.5) F4B(0.5) F5B(0.5) F6B(0.5) F1B(0.5)
 F3B(0.5) F2B(0.5) F4A(0.5) F6A(0.5) F5A(0.5)
4.a Aromatic/amide H refined with riding coordinates:
 C5(H5), C6(H6), C3(H3), C16(H16), C17(H17), C14(H14)
4.b Idealised Me refined as rotating group:
 C10(H10A,H10B,H10C), C8(H8A,H8B,H8C), C9(H9A,H9B,H9C), C21(H21A,H21B,H21C),
 C20(H20A,H20B,H20C), C19(H19A,H19B,H19C)
;
_olex2_diffrn_ambient_temperature_device 'Oxford Cryosystems'
_olex2_submission_special_instructions 'No special instructions were received'

loop_
_space_group_symop_operation_xyz
'x, y, z'
'-x, y, -z+1/2'
'x+1/2, y+1/2, z'
'-x+1/2, y+1/2, -z+1/2'
'-x, -y, -z'
'x, -y, z-1/2'
'-x+1/2, -y+1/2, -z'
'x+1/2, -y+1/2, z-1/2'

loop_
_atom_site_label
_atom_site_type_symbol
_atom_site_fract_x
_atom_site_fract_y
_atom_site_fract_z
_atom_site_U_iso_or_equiv
_atom_site_adp_type
_atom_site_occupancy
_atom_site_site_symmetry_order
_atom_site_calc_flag
_atom_site_refinement_flags_posn
_atom_site_refinement_flags_adp
_atom_site_refinement_flags_occupancy
_atom_site_disorder_assembly
_atom_site_disorder_group
Ti1 Ti 0.5000 0.46162(11) 0.7500 0.0323(3) Uani 1 2 d S T P . .
F2A F 0.5563(5) 1.0782(8) 0.5589(5) 0.0785(8) Uani 0.5 1 d . . . A 2
F1A F 0.6232(5) 1.1385(7) 0.6488(4) 0.0785(8) Uani 0.5 1 d . . . A 2
F3A F 0.6546(5) 1.0178(8) 0.5878(5) 0.0785(8) Uani 0.5 1 d . . . A 2
F4B F 0.3297(5) -0.1661(8) 0.5379(5) 0.0785(8) Uani 0.5 1 d . . . B 1
F5B F 0.2566(5) -0.1144(8) 0.5734(4) 0.0785(8) Uani 0.5 1 d . . . B 1
F6B F 0.3433(6) -0.2322(10) 0.6317(5) 0.0785(8) Uani 0.5 1 d . . . B 1
O1 O 0.54655(15) 0.5665(4) 0.71801(18) 0.0476(9) Uani 1 1 d . . . . .
O2 O 0.44669(17) 0.3563(3) 0.68989(16) 0.0460(8) Uani 1 1 d . . . . .
C11 C 0.6014(3) 1.0362(5) 0.6079(3) 0.0502(12) Uani 1 1 d . . . . .
C4 C 0.5880(2) 0.9116(5) 0.6378(2) 0.0407(10) Uani 1 1 d . . . . .
C5 C 0.5279(2) 0.8961(5) 0.6432(3) 0.0488(12) Uani 1 1 d . . . . .
H5 H 0.4958 0.9645 0.6283 0.059 Uiso 1 1 calc R . . . .
C6 C 0.5155(2) 0.7803(5) 0.6702(3) 0.0480(12) Uani 1 1 d . . . . .
H6 H 0.4744 0.7682 0.6741 0.058 Uiso 1 1 calc R . . . .
C1 C 0.56273(19) 0.6797(5) 0.6921(2) 0.0358(9) Uani 1 1 d . . . . .
C2 C 0.62433(18) 0.6928(4) 0.68781(19) 0.0308(8) Uani 1 1 d . . . . .
C3 C 0.63514(19) 0.8122(4) 0.6605(2) 0.0338(9) Uani 1 1 d . . . . .
H3 H 0.6764 0.8264 0.6572 0.041 Uiso 1 1 calc R . . . .
C7 C 0.67598(19) 0.5808(5) 0.7109(2) 0.0362(9) Uani 1 1 d . . . . .
C10 C 0.7391(2) 0.6223(6) 0.7013(3) 0.0491(12) Uani 1 1 d . . . . .
H10A H 0.7304 0.6380 0.6563 0.074 Uiso 1 1 calc GR . . . .
H10B H 0.7711 0.5497 0.7165 0.074 Uiso 1 1 calc GR . . . .
H10C H 0.7559 0.7055 0.7250 0.074 Uiso 1 1 calc GR . . . .
C8 C 0.6916(3) 0.5534(6) 0.7814(2) 0.0541(13) Uani 1 1 d . . . . .
H8A H 0.7091 0.6357 0.8055 0.081 Uiso 1 1 calc GR . . . .
H8B H 0.7236 0.4804 0.7951 0.081 Uiso 1 1 calc GR . . . .
H8C H 0.6519 0.5264 0.7885 0.081 Uiso 1 1 calc GR . . . .
C9 C 0.6514(3) 0.4516(5) 0.6726(3) 0.0494(12) Uani 1 1 d . . . . .
H9A H 0.6119 0.4208 0.6788 0.074 Uiso 1 1 calc GR . . . .
H9B H 0.6846 0.3809 0.6868 0.074 Uiso 1 1 calc GR . . . .
H9C H 0.6421 0.4702 0.6277 0.074 Uiso 1 1 calc GR . . . .
C22 C 0.3189(3) -0.1262(5) 0.5887(3) 0.0533(13) Uani 1 1 d . . . . .
C15 C 0.3541(2) 0.0018(5) 0.6152(2) 0.0406(10) Uani 1 1 d . . . . .
C16 C 0.38319(19) 0.0155(5) 0.6799(2) 0.0382(10) Uani 1 1 d . . . . .
H16 H 0.3821 -0.0564 0.7074 0.046 Uiso 1 1 calc R . . . .
C17 C 0.4138(2) 0.1356(5) 0.7035(2) 0.0371(9) Uani 1 1 d . . . . .
H17 H 0.4343 0.1462 0.7478 0.045 Uiso 1 1 calc R . . . .
C12 C 0.41536(19) 0.2417(5) 0.6636(2) 0.0351(9) Uani 1 1 d . . . . .
C13 C 0.3857(2) 0.2298(5) 0.5976(2) 0.0377(9) Uani 1 1 d . . . . .
C14 C 0.3552(2) 0.1076(5) 0.5749(2) 0.0415(10) Uani 1 1 d . . . . .
H14 H 0.3345 0.0959 0.5307 0.050 Uiso 1 1 calc R . . . .
C18 C 0.3856(3) 0.3477(5) 0.5526(2) 0.0512(13) Uani 1 1 d . . . . .
C21 C 0.4565(4) 0.3825(8) 0.5590(4) 0.081(2) Uani 1 1 d . . . . .
H21A H 0.4806 0.4130 0.6021 0.121 Uiso 1 1 calc GR . . . .
H21B H 0.4562 0.4547 0.5292 0.121 Uiso 1 1 calc GR . . . .
H21C H 0.4774 0.3018 0.5497 0.121 Uiso 1 1 calc GR . . . .
C20 C 0.3517(4) 0.4707(6) 0.5676(3) 0.076(2) Uani 1 1 d . . . . .
H20A H 0.3072 0.4464 0.5631 0.113 Uiso 1 1 calc GR . . . .
H20B H 0.3509 0.5444 0.5384 0.113 Uiso 1 1 calc GR . . . .
H20C H 0.3751 0.5004 0.6110 0.113 Uiso 1 1 calc GR . . . .
C19 C 0.3472(5) 0.3081(7) 0.4842(3) 0.088(3) Uani 1 1 d . . . . .
H19A H 0.3664 0.2270 0.4731 0.132 Uiso 1 1 calc GR . . . .
H19B H 0.3484 0.3827 0.4561 0.132 Uiso 1 1 calc GR . . . .
H19C H 0.3022 0.2894 0.4797 0.132 Uiso 1 1 calc GR . . . .
F1B F 0.5786(5) 1.1497(7) 0.6275(4) 0.0785(8) Uani 0.5 1 d . . . A 1
F3B F 0.6611(5) 1.0545(8) 0.6123(5) 0.0785(8) Uani 0.5 1 d . . . A 1
F2B F 0.5684(5) 1.0329(8) 0.5443(5) 0.0785(8) Uani 0.5 1 d . . . A 1
F4A F 0.2978(5) -0.1331(8) 0.5237(5) 0.0785(8) Uani 0.5 1 d . . . B 2
F6A F 0.3462(6) -0.2349(10) 0.6123(5) 0.0785(8) Uani 0.5 1 d . . . B 2
F5A F 0.2610(5) -0.1390(8) 0.5990(4) 0.0785(8) Uani 0.5 1 d . . . B 2

loop_
_atom_site_aniso_label
_atom_site_aniso_U_11
_atom_site_aniso_U_22
_atom_site_aniso_U_33
_atom_site_aniso_U_23
_atom_site_aniso_U_13
_atom_site_aniso_U_12
Ti1 0.0335(5) 0.0285(6) 0.0355(6) 0.000 0.0129(4) 0.000
F2A 0.1026(17) 0.0426(12) 0.085(2) 0.0023(11) 0.0270(17) -0.0116(11)
F1A 0.1026(17) 0.0426(12) 0.085(2) 0.0023(11) 0.0270(17) -0.0116(11)
F3A 0.1026(17) 0.0426(12) 0.085(2) 0.0023(11) 0.0270(17) -0.0116(11)
F4B 0.1026(17) 0.0426(12) 0.085(2) 0.0023(11) 0.0270(17) -0.0116(11)
F5B 0.1026(17) 0.0426(12) 0.085(2) 0.0023(11) 0.0270(17) -0.0116(11)
F6B 0.1026(17) 0.0426(12) 0.085(2) 0.0023(11) 0.0270(17) -0.0116(11)
O1 0.0375(16) 0.0452(19) 0.063(2) 0.0140(16) 0.0221(15) 0.0008(13)
O2 0.0559(19) 0.0434(19) 0.0363(17) -0.0049(13) 0.0132(14) -0.0105(15)
C11 0.052(3) 0.031(3) 0.058(3) 0.006(2) 0.006(2) -0.0027(19)
C4 0.045(2) 0.033(2) 0.040(2) -0.0019(18) 0.0085(18) 0.0000(18)
C5 0.042(2) 0.044(3) 0.058(3) 0.008(2) 0.014(2) 0.013(2)
C6 0.035(2) 0.051(3) 0.059(3) 0.008(2) 0.017(2) 0.0072(19)
C1 0.0313(19) 0.035(2) 0.042(2) 0.0035(18) 0.0147(17) 0.0010(16)
C2 0.0265(17) 0.030(2) 0.0324(19) -0.0034(15) 0.0057(14) 0.0022(15)
C3 0.0318(19) 0.030(2) 0.039(2) -0.0035(17) 0.0118(16) -0.0022(16)
C7 0.0315(19) 0.034(2) 0.044(2) 0.0007(18) 0.0144(17) 0.0068(16)
C10 0.031(2) 0.053(3) 0.063(3) 0.001(2) 0.016(2) 0.0088(19)
C8 0.047(3) 0.070(4) 0.041(3) 0.012(2) 0.010(2) 0.019(2)
C9 0.056(3) 0.031(2) 0.064(3) -0.004(2) 0.024(2) 0.0083(19)
C22 0.055(3) 0.035(3) 0.069(4) -0.002(2) 0.022(3) 0.002(2)
C15 0.039(2) 0.032(2) 0.053(3) 0.0016(19) 0.019(2) 0.0068(17)
C16 0.0295(19) 0.039(2) 0.049(3) 0.0116(19) 0.0170(18) 0.0063(16)
C17 0.0332(19) 0.045(3) 0.033(2) 0.0070(18) 0.0118(16) 0.0036(17)
C12 0.035(2) 0.035(2) 0.036(2) -0.0004(17) 0.0142(16) 0.0001(16)
C13 0.049(2) 0.031(2) 0.034(2) 0.0029(17) 0.0150(18) 0.0070(17)
C14 0.051(2) 0.035(2) 0.035(2) -0.0037(18) 0.0094(19) 0.0049(19)
C18 0.086(4) 0.033(3) 0.031(2) 0.0047(18) 0.017(2) 0.001(2)
C21 0.118(6) 0.070(4) 0.075(5) 0.020(4) 0.059(4) -0.003(4)
C20 0.126(6) 0.037(3) 0.053(3) 0.008(3) 0.020(4) 0.017(3)
C19 0.167(8) 0.053(4) 0.030(3) 0.007(2) 0.018(4) -0.008(4)
F1B 0.1026(17) 0.0426(12) 0.085(2) 0.0023(11) 0.0270(17) -0.0116(11)
F3B 0.1026(17) 0.0426(12) 0.085(2) 0.0023(11) 0.0270(17) -0.0116(11)
F2B 0.1026(17) 0.0426(12) 0.085(2) 0.0023(11) 0.0270(17) -0.0116(11)
F4A 0.1026(17) 0.0426(12) 0.085(2) 0.0023(11) 0.0270(17) -0.0116(11)
F6A 0.1026(17) 0.0426(12) 0.085(2) 0.0023(11) 0.0270(17) -0.0116(11)
F5A 0.1026(17) 0.0426(12) 0.085(2) 0.0023(11) 0.0270(17) -0.0116(11)

loop_
_atom_type_symbol
_atom_type_description
_atom_type_scat_dispersion_real
_atom_type_scat_dispersion_imag
_atom_type_scat_source
C C 0.0181 0.0091 'International Tables Vol C Tables 4.2.6.8 and 6.1.1.4'
H H 0.0000 0.0000 'International Tables Vol C Tables 4.2.6.8 and 6.1.1.4'
F F 0.0727 0.0534 'International Tables Vol C Tables 4.2.6.8 and 6.1.1.4'
O O 0.0492 0.0322 'International Tables Vol C Tables 4.2.6.8 and 6.1.1.4'
Ti Ti 0.2191 1.8069 'International Tables Vol C Tables 4.2.6.8 and 6.1.1.4'

loop_
_geom_angle_atom_site_label_1
_geom_angle_atom_site_label_2
_geom_angle_atom_site_label_3
_geom_angle
_geom_angle_site_symmetry_1
_geom_angle_site_symmetry_3
O1 Ti1 O1 108.9(2) 2_656 .
O1 Ti1 O2 109.19(16) . 2_656
O1 Ti1 O2 110.36(16) 2_656 2_656
O1 Ti1 O2 109.19(16) 2_656 .
O1 Ti1 O2 110.37(16) . .
O2 Ti1 O2 108.8(2) . 2_656
C1 O1 Ti1 157.6(3) . .
C12 O2 Ti1 157.2(3) . .
F2A C11 F1A 109.7(7) . .
F2A C11 F3A 104.2(7) . .
F2A C11 C4 116.6(6) . .
F1A C11 F3A 100.5(6) . .
F1A C11 C4 113.0(6) . .
F3A C11 C4 111.2(5) . .
F1B C11 C4 112.2(6) . .
F1B C11 F2B 103.9(6) . .
F3B C11 C4 116.1(6) . .
F3B C11 F1B 110.0(6) . .
F3B C11 F2B 103.6(7) . .
F2B C11 C4 110.0(5) . .
C5 C4 C11 118.9(4) . .
C5 C4 C3 120.4(4) . .
C3 C4 C11 120.7(4) . .
C4 C5 H5 120.7 . .
C6 C5 C4 118.7(4) . .
C6 C5 H5 120.7 . .
C5 C6 H6 119.6 . .
C5 C6 C1 120.7(4) . .
C1 C6 H6 119.6 . .
O1 C1 C6 117.3(4) . .
O1 C1 C2 120.7(4) . .
C6 C1 C2 122.0(4) . .
C1 C2 C7 122.0(4) . .
C3 C2 C1 115.5(4) . .
C3 C2 C7 122.5(4) . .
C4 C3 H3 118.7 . .
C2 C3 C4 122.7(4) . .
C2 C3 H3 118.7 . .
C10 C7 C2 111.1(4) . .
C8 C7 C2 110.3(4) . .
C8 C7 C10 108.1(4) . .
C9 C7 C2 109.5(4) . .
C9 C7 C10 107.4(4) . .
C9 C7 C8 110.3(4) . .
C7 C10 H10A 109.5 . .
C7 C10 H10B 109.5 . .
C7 C10 H10C 109.5 . .
H10A C10 H10B 109.5 . .
H10A C10 H10C 109.5 . .
H10B C10 H10C 109.5 . .
C7 C8 H8A 109.5 . .
C7 C8 H8B 109.5 . .
C7 C8 H8C 109.5 . .
H8A C8 H8B 109.5 . .
H8A C8 H8C 109.5 . .
H8B C8 H8C 109.5 . .
C7 C9 H9A 109.5 . .
C7 C9 H9B 109.5 . .
C7 C9 H9C 109.5 . .
H9A C9 H9B 109.5 . .
H9A C9 H9C 109.5 . .
H9B C9 H9C 109.5 . .
F4B C22 F6B 103.9(7) . .
F4B C22 C15 112.1(6) . .
F5B C22 F4B 107.1(7) . .
F5B C22 F6B 111.4(7) . .
F5B C22 C15 112.5(5) . .
F6B C22 C15 109.6(6) . .
F4A C22 C15 113.7(5) . .
F4A C22 F5A 101.0(7) . .
F6A C22 C15 116.7(7) . .
F6A C22 F4A 110.1(7) . .
F6A C22 F5A 100.6(7) . .
F5A C22 C15 112.9(5) . .
C16 C15 C22 119.4(5) . .
C16 C15 C14 120.7(4) . .
C14 C15 C22 119.9(5) . .
C15 C16 H16 120.7 . .
C17 C16 C15 118.5(4) . .
C17 C16 H16 120.7 . .
C16 C17 H17 119.4 . .
C16 C17 C12 121.1(4) . .
C12 C17 H17 119.4 . .
O2 C12 C17 118.0(4) . .
O2 C12 C13 120.9(4) . .
C17 C12 C13 121.1(4) . .
C12 C13 C18 121.9(4) . .
C14 C13 C12 116.7(4) . .
C14 C13 C18 121.4(4) . .
C15 C14 H14 119.1 . .
C13 C14 C15 121.8(4) . .
C13 C14 H14 119.1 . .
C13 C18 C21 109.7(5) . .
C20 C18 C13 109.8(5) . .
C20 C18 C21 111.0(6) . .
C20 C18 C19 106.7(5) . .
C19 C18 C13 110.2(5) . .
C19 C18 C21 109.3(6) . .
C18 C21 H21A 109.5 . .
C18 C21 H21B 109.5 . .
C18 C21 H21C 109.5 . .
H21A C21 H21B 109.5 . .
H21A C21 H21C 109.5 . .
H21B C21 H21C 109.5 . .
C18 C20 H20A 109.5 . .
C18 C20 H20B 109.5 . .
C18 C20 H20C 109.5 . .
H20A C20 H20B 109.5 . .
H20A C20 H20C 109.5 . .
H20B C20 H20C 109.5 . .
C18 C19 H19A 109.5 . .
C18 C19 H19B 109.5 . .
C18 C19 H19C 109.5 . .
H19A C19 H19B 109.5 . .
H19A C19 H19C 109.5 . .
H19B C19 H19C 109.5 . .

loop_
_geom_bond_atom_site_label_1
_geom_bond_atom_site_label_2
_geom_bond_distance
_geom_bond_site_symmetry_2
Ti1 O1 1.781(3) 2_656
Ti1 O1 1.781(3) .
Ti1 O2 1.786(3) 2_656
Ti1 O2 1.786(3) .
F2A C11 1.272(11) .
F1A C11 1.339(10) .
F3A C11 1.411(12) .
F4B C22 1.313(11) .
F5B C22 1.298(11) .
F6B C22 1.400(12) .
O1 C1 1.366(5) .
O2 C12 1.349(6) .
C11 C4 1.483(7) .
C11 F1B 1.364(10) .
C11 F3B 1.298(11) .
C11 F2B 1.366(11) .
C4 C5 1.382(7) .
C4 C3 1.390(6) .
C5 H5 0.9500 .
C5 C6 1.369(8) .
C6 H6 0.9500 .
C6 C1 1.398(6) .
C1 C2 1.402(5) .
C2 C3 1.390(6) .
C2 C7 1.540(5) .
C3 H3 0.9500 .
C7 C10 1.537(6) .
C7 C8 1.533(7) .
C7 C9 1.530(7) .
C10 H10A 0.9800 .
C10 H10B 0.9800 .
C10 H10C 0.9800 .
C8 H8A 0.9800 .
C8 H8B 0.9800 .
C8 H8C 0.9800 .
C9 H9A 0.9800 .
C9 H9B 0.9800 .
C9 H9C 0.9800 .
C22 C15 1.494(7) .
C22 F4A 1.381(11) .
C22 F6A 1.254(13) .
C22 F5A 1.383(11) .
C15 C16 1.382(7) .
C15 C14 1.393(7) .
C16 H16 0.9500 .
C16 C17 1.376(7) .
C17 H17 0.9500 .
C17 C12 1.392(6) .
C12 C13 1.407(6) .
C13 C14 1.389(7) .
C13 C18 1.546(6) .
C14 H14 0.9500 .
C18 C21 1.558(10) .
C18 C20 1.526(8) .
C18 C19 1.531(8) .
C21 H21A 0.9800 .
C21 H21B 0.9800 .
C21 H21C 0.9800 .
C20 H20A 0.9800 .
C20 H20B 0.9800 .
C20 H20C 0.9800 .
C19 H19A 0.9800 .
C19 H19B 0.9800 .
C19 H19C 0.9800 .
